data_2213277
loop_
_publ_author_name
'B. Thimme Gowda'
'Jozef Ko\<z\'i\<sek'
'Miroslav Tokar\<c\'ik'
'Hartmut Fuess '

_publ_section_title
;
 2,2,2-Trimethyl-<i>N</i>-(4-methylphenyl)acetamide
;
_journal_coeditor_code DN2155
_journal_issue 5
_journal_name_full 'Acta Crystallographica Section E'
_journal_page_first o2327
_journal_page_last o2328
_journal_paper_doi 10.1107/S1600536807015140
_journal_volume 63
_journal_year 2007
_chemical_formula_iupac 'C12 H17 N O'
_chemical_formula_moiety 'C12 H17 N O'
_chemical_formula_sum 'C12 H17 N O'
_chemical_formula_weight 191.27
_chemical_name_systematic
;
2,2,2-Trimethyl-N-(4-methylphenyl)acetamide
;
_space_group_IT_number 61
_symmetry_cell_setting orthorhombic
_symmetry_space_group_name_Hall '-P 2ac 2ab'
_symmetry_space_group_name_H-M 'P b c a'
_atom_sites_solution_hydrogens geom
_atom_sites_solution_primary direct
_atom_sites_solution_secondary difmap
_cell_angle_alpha 90
_cell_angle_beta 90
_cell_angle_gamma 90
_cell_formula_units_Z 8
_cell_length_a 9.6900(12)
_cell_length_b 10.1287(16)
_cell_length_c 23.923(3)
_cell_measurement_temperature 299(2)
_cell_measurement_theta_max 30.0523
_cell_measurement_theta_min 2.549
_cell_volume 2348.0(6)
_computing_cell_refinement
;
CrysAlis RED (Oxford Diffraction, 2006)
;
_computing_data_collection
;
CrysAlis CCD (Oxford Diffraction, 2006)
;
_computing_data_reduction
;
CrysAlis RED
;
_computing_molecular_graphics 'ORTE-P3 for Windows (Farrugia, 1997)'
_computing_publication_material
;
SHELXL97 (Sheldrick, 1997), PLATON (Spek, 2003) and WinGX
(Farrugia, 1999)
;
_computing_structure_refinement 'SHELXL97 (Sheldrick, 1997)'
_computing_structure_solution 'SHELXS97 (Sheldrick, 1997)'
_diffrn_ambient_temperature 299(2)
_diffrn_detector_area_resol_mean 8.4012
_diffrn_measured_fraction_theta_full 0.998
_diffrn_measured_fraction_theta_max 0.998
_diffrn_measurement_device '4-circle kappa geometry goniometer'
_diffrn_measurement_device_type 'Oxford Diffraction Xcalibur'
_diffrn_measurement_method \w
_diffrn_radiation_monochromator graphite
_diffrn_radiation_type MoK\a
_diffrn_radiation_wavelength 0.71073
_diffrn_reflns_av_R_equivalents 0.0469
_diffrn_reflns_limit_h_max 11
_diffrn_reflns_limit_h_min -11
_diffrn_reflns_limit_k_max 12
_diffrn_reflns_limit_k_min -8
_diffrn_reflns_limit_l_max 29
_diffrn_reflns_limit_l_min -29
_diffrn_reflns_number 14623
_diffrn_reflns_theta_full 26.02
_diffrn_reflns_theta_max 26.02
_diffrn_reflns_theta_min 3.41
_exptl_absorpt_coefficient_mu 0.068
_exptl_absorpt_correction_type none
_exptl_crystal_colour colourless
_exptl_crystal_density_diffrn 1.082
_exptl_crystal_density_method 'not measured'
_exptl_crystal_description prism
_exptl_crystal_F_000 832
_exptl_crystal_size_max 0.3186
_exptl_crystal_size_mid 0.1853
_exptl_crystal_size_min 0.0894
_refine_diff_density_max 0.182
_refine_diff_density_min -0.159
_refine_ls_extinction_method none
_refine_ls_goodness_of_fit_ref 1.231
_refine_ls_hydrogen_treatment mixed
_refine_ls_matrix_type full
_refine_ls_number_parameters 146
_refine_ls_number_reflns 2304
_refine_ls_number_restraints 0
_refine_ls_restrained_S_all 1.231
_refine_ls_R_factor_all 0.0983
_refine_ls_R_factor_gt 0.073
_refine_ls_shift/su_max 0.003
_refine_ls_shift/su_mean 0
_refine_ls_structure_factor_coef Fsqd
_refine_ls_weighting_details 'calc w=1/[\s^2^(Fo^2^)+(0.1016P)^2^+0.0986P] where P=(Fo^2^+2Fc^2^)/3'
_refine_ls_weighting_scheme calc
_refine_ls_wR_factor_gt 0.1828
_refine_ls_wR_factor_ref 0.2019
_reflns_number_gt 1837
_reflns_number_total 2304
_reflns_threshold_expression I>2\s(I)
_cod_data_source_file dn2155.cif
_cod_data_source_block I
_cod_database_code 2213277

loop_
_symmetry_equiv_pos_as_xyz
'x, y, z'
'-x+1/2, -y, z+1/2'
'x+1/2, -y+1/2, -z'
'-x, y+1/2, -z+1/2'
'-x, -y, -z'
'x-1/2, y, -z-1/2'
'-x-1/2, y-1/2, z'
'x, -y-1/2, z-1/2'

loop_
_atom_site_type_symbol
_atom_site_label
_atom_site_fract_x
_atom_site_fract_y
_atom_site_fract_z
_atom_site_U_iso_or_equiv
_atom_site_adp_type
_atom_site_calc_flag
_atom_site_refinement_flags
_atom_site_occupancy
C C1 0.4904(3) 0.5359(3) 0.34828(15) 0.0922(10) Uani d . 1
H H1A 0.5715 0.5619 0.328 0.111 Uiso calc R 1
H H1B 0.5162 0.4784 0.3784 0.111 Uiso calc R 1
H H1C 0.4456 0.6129 0.3631 0.111 Uiso calc R 1
C C2 0.3578(3) 0.5524(3) 0.25931(13) 0.0835(9) Uani d . 1
H H2A 0.4406 0.571 0.2387 0.1 Uiso calc R 1
H H2B 0.3183 0.6336 0.2724 0.1 Uiso calc R 1
H H2C 0.293 0.5081 0.2355 0.1 Uiso calc R 1
C C3 0.4583(3) 0.3388(2) 0.28778(14) 0.0889(10) Uani d . 1
H H3A 0.5386 0.3606 0.2661 0.107 Uiso calc R 1
H H3B 0.3935 0.2921 0.2647 0.107 Uiso calc R 1
H H3C 0.4847 0.2842 0.3188 0.107 Uiso calc R 1
C C4 0.3924(2) 0.4639(2) 0.30928(10) 0.0527(6) Uani d . 1
C C5 0.2611(2) 0.43095(18) 0.34130(9) 0.0432(5) Uani d . 1
C C8 0.0623(2) 0.53096(19) 0.39096(8) 0.0440(5) Uani d . 1
C C9 -0.0348(2) 0.4320(2) 0.38645(10) 0.0525(6) Uani d . 1
H H9 -0.019(3) 0.364(2) 0.3638(11) 0.063 Uiso d . 1
C C10 -0.1534(2) 0.4374(3) 0.41815(11) 0.0607(7) Uani d . 1
H H10 -0.217(3) 0.368(3) 0.4153(11) 0.073 Uiso d . 1
C C11 -0.1787(2) 0.5390(3) 0.45528(10) 0.0597(7) Uani d . 1
C C12 -0.0808(3) 0.6365(3) 0.45912(10) 0.0628(7) Uani d . 1
H H12 -0.090(3) 0.713(3) 0.4850(10) 0.075 Uiso d . 1
C C13 0.0385(3) 0.6330(2) 0.42770(10) 0.0571(6) Uani d . 1
H H13 0.109(2) 0.693(2) 0.4313(10) 0.069 Uiso d . 1
C C14 -0.3074(3) 0.5433(3) 0.49023(13) 0.0878(10) Uani d . 1
H H14A -0.3629 0.467 0.4824 0.105 Uiso calc R 1
H H14B -0.3588 0.6217 0.4815 0.105 Uiso calc R 1
H H14C -0.2828 0.5439 0.5291 0.105 Uiso calc R 1
N N7 0.18455(19) 0.53420(17) 0.35818(8) 0.0491(5) Uani d . 1
H H7N 0.213(3) 0.615(2) 0.3548(9) 0.059 Uiso d . 1
O O6 0.22714(16) 0.31692(14) 0.35147(7) 0.0618(5) Uani d . 1

loop_
_atom_site_aniso_label
_atom_site_aniso_U_11
_atom_site_aniso_U_22
_atom_site_aniso_U_33
_atom_site_aniso_U_12
_atom_site_aniso_U_13
_atom_site_aniso_U_23
C1 0.0475(16) 0.113(2) 0.116(3) -0.0084(16) 0.0045(15) -0.026(2)
C2 0.086(2) 0.081(2) 0.083(2) -0.0022(16) 0.0284(16) 0.0206(15)
C3 0.0865(19) 0.0604(16) 0.120(2) 0.0083(14) 0.0537(19) -0.0046(16)
C4 0.0506(13) 0.0425(12) 0.0649(14) -0.0008(10) 0.0119(11) -0.0008(11)
C5 0.0480(12) 0.0331(11) 0.0486(11) 0.0000(9) 0.0025(10) 0.0011(9)
C8 0.0459(11) 0.0377(10) 0.0485(12) 0.0084(9) 0.0044(9) 0.0015(9)
C9 0.0520(13) 0.0509(13) 0.0546(14) -0.0007(10) 0.0051(11) -0.0075(10)
C10 0.0491(14) 0.0675(16) 0.0656(16) -0.0049(11) 0.0037(12) -0.0025(13)
C11 0.0506(13) 0.0729(17) 0.0556(14) 0.0147(12) 0.0061(11) 0.0004(12)
C12 0.0650(16) 0.0629(15) 0.0607(15) 0.0168(13) 0.0059(12) -0.0144(12)
C13 0.0564(14) 0.0494(13) 0.0655(15) 0.0019(11) 0.0030(12) -0.0104(11)
C14 0.0628(16) 0.120(3) 0.0803(19) 0.0139(17) 0.0177(14) -0.0115(18)
N7 0.0551(11) 0.0299(9) 0.0624(12) 0.0002(8) 0.0141(9) 0.0000(8)
O6 0.0592(10) 0.0346(9) 0.0916(13) 0.0014(7) 0.0201(8) 0.0044(7)

loop_
_atom_type_symbol
_atom_type_description
_atom_type_scat_dispersion_real
_atom_type_scat_dispersion_imag
_atom_type_scat_source
C C 0.0033 0.0016 'International Tables Vol C Tables 4.2.6.8 and 6.1.1.4'
H H 0 0 'International Tables Vol C Tables 4.2.6.8 and 6.1.1.4'
N N 0.0061 0.0033 'International Tables Vol C Tables 4.2.6.8 and 6.1.1.4'
O O 0.0106 0.006 'International Tables Vol C Tables 4.2.6.8 and 6.1.1.4'

loop_
_geom_angle_atom_site_label_1
_geom_angle_atom_site_label_2
_geom_angle_atom_site_label_3
_geom_angle
C4 C1 H1A 109.5
C4 C1 H1B 109.5
H1A C1 H1B 109.5
C4 C1 H1C 109.5
H1A C1 H1C 109.5
H1B C1 H1C 109.5
C4 C2 H2A 109.5
C4 C2 H2B 109.5
H2A C2 H2B 109.5
C4 C2 H2C 109.5
H2A C2 H2C 109.5
H2B C2 H2C 109.5
C4 C3 H3A 109.5
C4 C3 H3B 109.5
H3A C3 H3B 109.5
C4 C3 H3C 109.5
H3A C3 H3C 109.5
H3B C3 H3C 109.5
C3 C4 C1 110.4(2)
C3 C4 C5 109.91(18)
C1 C4 C5 108.60(19)
C3 C4 C2 108.5(2)
C1 C4 C2 109.6(2)
C5 C4 C2 109.79(19)
O6 C5 N7 121.7(2)
O6 C5 C4 122.11(18)
N7 C5 C4 116.21(17)
C13 C8 C9 118.8(2)
C13 C8 N7 118.3(2)
C9 C8 N7 122.84(18)
C10 C9 C8 119.8(2)
C10 C9 H9 120.4(16)
C8 C9 H9 119.8(16)
C9 C10 C11 122.1(2)
C9 C10 H10 118.4(16)
C11 C10 H10 119.4(16)
C12 C11 C10 117.1(2)
C12 C11 C14 121.1(2)
C10 C11 C14 121.8(3)
C11 C12 C13 121.6(2)
C11 C12 H12 122.6(15)
C13 C12 H12 115.7(15)
C8 C13 C12 120.5(2)
C8 C13 H13 115.5(15)
C12 C13 H13 123.9(15)
C11 C14 H14A 109.5
C11 C14 H14B 109.5
H14A C14 H14B 109.5
C11 C14 H14C 109.5
H14A C14 H14C 109.5
H14B C14 H14C 109.5
C5 N7 C8 127.44(18)
C5 N7 H7N 122.3(16)
C8 N7 H7N 109.5(16)

loop_
_geom_bond_atom_site_label_1
_geom_bond_atom_site_label_2
_geom_bond_distance
C1 C4 1.518(4)
C1 H1A 0.96
C1 H1B 0.96
C1 H1C 0.96
C2 C4 1.531(3)
C2 H2A 0.96
C2 H2B 0.96
C2 H2C 0.96
C3 C4 1.510(3)
C3 H3A 0.96
C3 H3B 0.96
C3 H3C 0.96
C4 C5 1.522(3)
C5 O6 1.225(2)
C5 N7 1.344(3)
C8 C13 1.376(3)
C8 C9 1.379(3)
C8 N7 1.421(3)
C9 C10 1.378(3)
C9 H9 0.89(2)
C10 C11 1.382(3)
C10 H10 0.94(3)
C11 C12 1.373(4)
C11 C14 1.502(3)
C12 C13 1.380(3)
C12 H12 1.00(3)
C13 H13 0.92(2)
C14 H14A 0.96
C14 H14B 0.96
C14 H14C 0.96
N7 H7N 0.87(2)

loop_
_geom_hbond_atom_site_label_D
_geom_hbond_atom_site_label_H
_geom_hbond_atom_site_label_A
_geom_hbond_site_symmetry_A
_geom_hbond_distance_DH
_geom_hbond_distance_HA
_geom_hbond_distance_DA
_geom_hbond_angle_DHA
N7 H7N O6 7_665 0.87(2) 2.12(3) 2.993(2) 176(2)

loop_
_geom_torsion_atom_site_label_1
_geom_torsion_atom_site_label_2
_geom_torsion_atom_site_label_3
_geom_torsion_atom_site_label_4
_geom_torsion
C3 C4 C5 O6 6.6(3)
C1 C4 C5 O6 -114.2(3)
C2 C4 C5 O6 125.9(2)
C3 C4 C5 N7 -173.7(2)
C1 C4 C5 N7 65.4(3)
C2 C4 C5 N7 -54.4(3)
C13 C8 C9 C10 0.5(3)
N7 C8 C9 C10 -177.8(2)
C8 C9 C10 C11 -0.6(4)
C9 C10 C11 C12 0.6(4)
C9 C10 C11 C14 -179.2(2)
C10 C11 C12 C13 -0.6(4)
C14 C11 C12 C13 179.3(2)
C9 C8 C13 C12 -0.5(3)
N7 C8 C13 C12 177.9(2)
C11 C12 C13 C8 0.5(4)
O6 C5 N7 C8 3.1(4)
C4 C5 N7 C8 -176.49(19)
C13 C8 N7 C5 146.1(2)
C9 C8 N7 C5 -35.6(3)

loop_
_cod_related_entry_id
_cod_related_entry_database
_cod_related_entry_code
1 ChemSpider 225069
